data_4060354
loop_
_publ_author_name
'R. Hermatschweiler'
'I. Fernandez'
'P. S. Pregosin'
'E. Watson'
'A. Albinati'
'S. Rizzato'
'L. F. Veiros'
'M. J. Calhorda'

_publ_section_title
;
 X-ray and 13C NMR studies on a Ru(IV) allyl complex. An explanation for
 the observed control of regioselectivity in allylic alkylation chemistry.
;
_journal_name_full Organometallics
_journal_paper_doi 10.1021/om0490583
_journal_year 2005
_chemical_formula_sum 'C54 H92 N P3 Ti'
_chemical_formula_weight 896.10
_space_group_IT_number 2
_symmetry_cell_setting triclinic
_symmetry_space_group_name_Hall '-P 1'
_symmetry_space_group_name_H-M 'P -1'
_cell_angle_alpha 107.202(2)
_cell_angle_beta 103.737(2)
_cell_angle_gamma 95.098(2)
_cell_formula_units_Z 2
_cell_length_a 10.4954(10)
_cell_length_b 14.5554(14)
_cell_length_c 19.3081(18)
_cell_measurement_temperature 125(2)
_cell_volume 2696.5(4)
_diffrn_ambient_temperature 125(2)
_exptl_crystal_density_diffrn 1.104
_cod_depositor_comments
;
The following automatic conversions were performed:
'_symmetry_cell_setting' value 'Triclinic' changed to 'triclinic'
according to '/home/saulius/struct/CIF-dictionaries/cif_core.dic'
dictionary named 'cif_core.dic' version 2.4.1 from 2010-06-29.

Automatic conversion script
Id: cif_fix_enum 1527 2010-12-29 10:47:43Z saulius 
;
_cod_database_code 4060354

loop_
_symmetry_equiv_pos_as_xyz
'x, y, z'
'-x, -y, -z'

loop_
_atom_site_label
_atom_site_type_symbol
_atom_site_fract_x
_atom_site_fract_y
_atom_site_fract_z
_atom_site_U_iso_or_equiv
_atom_site_adp_type
_atom_site_occupancy
_atom_site_symmetry_multiplicity
_atom_site_calc_flag
_atom_site_refinement_flags
_atom_site_disorder_assembly
_atom_site_disorder_group
Ti1 Ti -0.00695(2) 0.923205(16) 0.738639(12) 0.01149(5) Uani 1 1 d . . .
P2 P 0.11708(3) 1.08813(2) 0.835718(18) 0.01345(7) Uani 1 1 d . . .
C3 C 0.07805(12) 1.15635(9) 0.77091(7) 0.0139(2) Uani 1 1 d . . .
C4 C 0.05730(14) 1.25298(10) 0.78982(8) 0.0182(3) Uani 1 1 d . . .
C5 C 0.00990(14) 1.29494(10) 0.73475(8) 0.0199(3) Uani 1 1 d . . .
C6 C -0.01873(14) 1.23606(10) 0.65943(8) 0.0200(3) Uani 1 1 d . . .
C7 C 0.00116(14) 1.13995(10) 0.63913(8) 0.0172(2) Uani 1 1 d . . .
C8 C 0.05290(12) 1.09890(9) 0.69469(7) 0.0140(2) Uani 1 1 d . . .
N9 N 0.07173(11) 1.00012(8) 0.67734(6) 0.0136(2) Uani 1 1 d . . .
C10 C 0.13670(12) 0.96562(9) 0.62188(7) 0.0132(2) Uani 1 1 d . . .
C11 C 0.21383(13) 1.02675(10) 0.59734(7) 0.0165(2) Uani 1 1 d . . .
C12 C 0.28164(14) 0.98901(11) 0.54508(8) 0.0189(3) Uani 1 1 d . . .
C13 C 0.27909(13) 0.88880(11) 0.51499(7) 0.0187(3) Uani 1 1 d . . .
C14 C 0.20425(14) 0.82783(10) 0.53936(7) 0.0174(2) Uani 1 1 d . . .
C15 C 0.13342(13) 0.86414(9) 0.59149(7) 0.0147(2) Uani 1 1 d . . .
P16 P 0.03600(3) 0.78986(2) 0.627403(18) 0.01357(7) Uani 1 1 d . . .
C17 C 0.06554(14) 1.15244(10) 0.91979(7) 0.0186(3) Uani 1 1 d . . .
C18 C -0.08485(16) 1.14917(13) 0.90060(9) 0.0257(3) Uani 1 1 d . . .
C19 C 0.11015(19) 1.10683(12) 0.98183(9) 0.0267(3) Uani 1 1 d . . .
C20 C 0.30139(13) 1.10723(10) 0.86970(8) 0.0177(2) Uani 1 1 d . . .
C21 C 0.35921(16) 1.05064(13) 0.80773(9) 0.0252(3) Uani 1 1 d . . .
C22 C 0.36450(16) 1.21494(11) 0.90129(9) 0.0253(3) Uani 1 1 d . . .
C23 C -0.0142(2) 1.39870(12) 0.75522(11) 0.0329(4) Uani 1 1 d . . .
C24 C 0.35754(18) 0.84991(14) 0.46019(10) 0.0297(3) Uani 1 1 d . . .
C25 C 0.13429(14) 0.69362(10) 0.63957(8) 0.0194(3) Uani 1 1 d . . .
C26 C 0.26832(16) 0.73999(13) 0.69782(10) 0.0270(3) Uani 1 1 d . . .
C27 C 0.05935(18) 0.61769(11) 0.66210(10) 0.0262(3) Uani 1 1 d . . .
C28 C -0.11392(14) 0.72480(10) 0.54738(8) 0.0201(3) Uani 1 1 d . . .
C29 C -0.17689(17) 0.79787(13) 0.51318(9) 0.0270(3) Uani 1 1 d . . .
C30 C -0.08899(18) 0.64060(13) 0.48527(9) 0.0285(3) Uani 1 1 d . . .
P31 P 0.00911(3) 0.83592(2) 0.815353(18) 0.01384(7) Uani 1 1 d . . .
C32 C 0.06011(13) 0.75298(9) 0.86624(7) 0.0137(2) Uani 1 1 d . . .
C33 C -0.03717(13) 0.68196(9) 0.86985(7) 0.0152(2) Uani 1 1 d . . .
C34 C 0.00253(14) 0.61542(10) 0.90675(8) 0.0188(3) Uani 1 1 d . . .
C35 C 0.13677(14) 0.61718(10) 0.94038(8) 0.0190(3) Uani 1 1 d . . .
C36 C 0.23030(14) 0.68913(10) 0.93845(8) 0.0185(3) Uani 1 1 d . . .
C37 C 0.19625(13) 0.75758(9) 0.90335(7) 0.0153(2) Uani 1 1 d . . .
C38 C -0.18506(13) 0.67601(10) 0.83397(8) 0.0189(3) Uani 1 1 d . . .
C39 C -0.22999(17) 0.60370(16) 0.75428(10) 0.0339(4) Uani 1 1 d . . .
C40 C -0.27436(16) 0.65282(13) 0.88022(10) 0.0278(3) Uani 1 1 d . . .
C41 C 0.17720(16) 0.54656(11) 0.98245(10) 0.0269(3) Uani 1 1 d . . .
C42 C 0.2181(2) 0.60117(14) 1.06751(11) 0.0390(5) Uani 1 1 d . . .
C43 C 0.2877(2) 0.49440(16) 0.95857(16) 0.0443(5) Uani 1 1 d . . .
C44 C 0.30345(13) 0.84073(10) 0.91252(8) 0.0185(3) Uani 1 1 d . . .
C45 C 0.32695(16) 0.91719(11) 0.99027(9) 0.0250(3) Uani 1 1 d . . .
C46 C 0.43443(15) 0.80873(13) 0.90203(9) 0.0252(3) Uani 1 1 d . . .
C47 C -0.20325(14) 0.94578(11) 0.70921(8) 0.0183(3) Uani 1 1 d . . .
C48 C -0.34048(14) 0.89894(11) 0.70778(8) 0.0208(3) Uani 1 1 d . . .
C49 C -0.34765(16) 0.90436(14) 0.78695(10) 0.0282(3) Uani 1 1 d . . .
C50 C -0.44637(16) 0.95270(15) 0.67588(10) 0.0302(4) Uani 1 1 d . . .
C51 C -0.3690(2) 0.79214(14) 0.65851(13) 0.0380(4) Uani 1 1 d . . .
C52 C -0.3562(3) 0.5128(4) 0.2473(3) 0.1176(16) Uani 1 1 d . . .
C53 C -0.3813(15) 0.6204(13) 0.2897(7) 0.206(8) Uani 0.50 1 d P . .
C54 C -0.4870(11) 0.6538(9) 0.2538(5) 0.115(3) Uani 0.50 1 d P . .
C55 C -0.5067(4) 0.7560(3) 0.2894(2) 0.0914(10) Uani 1 1 d . . .
C56 C -0.6411(4) 0.7432(4) 0.26482(19) 0.146(2) Uani 1 1 d . . .
H56A H -0.6694 0.7181 0.2095 0.219 Uiso 1 1 calc R . .
H56B H -0.6708 0.8057 0.2825 0.219 Uiso 1 1 calc R . .
H56C H -0.6804 0.6963 0.2846 0.219 Uiso 1 1 calc R . .
C57 C -0.6904(11) 0.5646(7) 0.4563(8) 0.069(3) Uani 0.50 1 d P . .
C58 C -0.6419(13) 0.5717(13) 0.5025(8) 0.157(6) Uani 0.50 1 d P . .
C59 C -0.4769(16) 0.5147(14) 0.4827(14) 0.172(8) Uani 0.50 1 d P . .
C60 C -0.4154(15) 0.5002(6) 0.5282(6) 0.129(4) Uani 0.50 1 d P . .
C61 C -0.4314(14) 0.4323(10) 0.5429(7) 0.149(4) Uani 0.50 1 d P . .
C62 C -0.282(2) 0.4334(15) 0.5642(11) 0.147(8) Uani 0.50 1 d P . .
H62 H 0.0745(17) 1.2906(13) 0.8439(10) 0.023(4) Uiso 1 1 d . . .
H63 H -0.0491(18) 1.2656(14) 0.6162(11) 0.035(5) Uiso 1 1 d . . .
H64 H -0.0208(16) 1.1012(13) 0.5842(10) 0.021(4) Uiso 1 1 d . . .
H65 H 0.2169(16) 1.0945(13) 0.6176(9) 0.021(4) Uiso 1 1 d . . .
H66 H 0.3341(16) 1.0322(12) 0.5298(9) 0.015(4) Uiso 1 1 d . . .
H67 H 0.2040(17) 0.7561(13) 0.5198(10) 0.024(4) Uiso 1 1 d . . .
H68 H 0.1120(16) 1.2172(13) 0.9355(9) 0.021(4) Uiso 1 1 d . . .
H69 H -0.1091(16) 1.1876(13) 0.9422(10) 0.022(4) Uiso 1 1 d . . .
H70 H -0.1160(17) 1.1730(14) 0.8582(11) 0.028(5) Uiso 1 1 d . . .
H71 H -0.1236(18) 1.0866(15) 0.8872(10) 0.028(5) Uiso 1 1 d . . .
H72 H 0.0783(19) 1.0355(16) 0.9598(11) 0.038(5) Uiso 1 1 d . . .
H73 H 0.0752(19) 1.1333(15) 1.0211(11) 0.035(5) Uiso 1 1 d . . .
H74 H 0.2148(18) 1.1202(14) 1.0035(10) 0.028(5) Uiso 1 1 d . . .
H75 H 0.3195(16) 1.0808(12) 0.9115(9) 0.019(4) Uiso 1 1 d . . .
H76 H 0.3220(19) 0.9827(15) 0.7895(11) 0.033(5) Uiso 1 1 d . . .
H77 H 0.3438(18) 1.0735(14) 0.7658(11) 0.029(5) Uiso 1 1 d . . .
H78 H 0.4584(18) 1.0576(14) 0.8267(10) 0.030(5) Uiso 1 1 d . . .
H79 H 0.3430(18) 1.2489(15) 0.8637(11) 0.034(5) Uiso 1 1 d . . .
H80 H 0.3318(18) 1.2483(14) 0.9519(10) 0.031(5) Uiso 1 1 d . . .
H81 H 0.4619(18) 1.2238(14) 0.9184(10) 0.029(5) Uiso 1 1 d . . .
H82 H -0.044(3) 1.414(3) 0.791(2) 0.102(12) Uiso 1 1 d . . .
H83 H -0.048(3) 1.418(2) 0.7088(19) 0.099(10) Uiso 1 1 d . . .
H84 H 0.062(4) 1.445(3) 0.770(2) 0.149(16) Uiso 1 1 d . . .
H85 H 0.386(3) 0.897(3) 0.441(2) 0.113(12) Uiso 1 1 d . . .
H86 H 0.448(3) 0.852(2) 0.4864(15) 0.074(8) Uiso 1 1 d . . .
H87 H 0.319(2) 0.779(2) 0.4283(14) 0.067(8) Uiso 1 1 d . . .
H88 H 0.1477(15) 0.6627(12) 0.5888(9) 0.013(4) Uiso 1 1 d . . .
H89 H 0.319(2) 0.6893(17) 0.7020(12) 0.048(6) Uiso 1 1 d . . .
H90 H 0.314(2) 0.7871(17) 0.6835(12) 0.047(6) Uiso 1 1 d . . .
H91 H 0.2592(19) 0.7736(15) 0.7525(11) 0.037(5) Uiso 1 1 d . . .
H92 H 0.0439(18) 0.6448(14) 0.7125(11) 0.034(5) Uiso 1 1 d . . .
H93 H 0.1051(17) 0.5644(14) 0.6638(10) 0.027(5) Uiso 1 1 d . . .
H94 H -0.0273(19) 0.5851(14) 0.6269(11) 0.029(5) Uiso 1 1 d . . .
H95 H -0.1747(17) 0.6985(13) 0.5722(10) 0.024(4) Uiso 1 1 d . . .
H96 H -0.1883(19) 0.8570(15) 0.5511(11) 0.036(5) Uiso 1 1 d . . .
H97 H -0.110(2) 0.8258(18) 0.4844(13) 0.058(7) Uiso 1 1 d . . .
H98 H -0.264(2) 0.7676(15) 0.4758(11) 0.036(5) Uiso 1 1 d . . .
H99 H -0.0237(18) 0.6629(14) 0.4614(10) 0.029(5) Uiso 1 1 d . . .
H100 H -0.0551(17) 0.5862(14) 0.5012(10) 0.027(5) Uiso 1 1 d . . .
H101 H -0.166(2) 0.6113(17) 0.4444(12) 0.046(6) Uiso 1 1 d . . .
H102 H -0.0670(17) 0.5643(13) 0.9143(10) 0.025(4) Uiso 1 1 d . . .
H103 H 0.3170(17) 0.6914(13) 0.9631(10) 0.022(4) Uiso 1 1 d . . .
H104 H -0.1950(19) 0.7428(16) 0.8287(11) 0.042(6) Uiso 1 1 d . . .
H105 H -0.2180(18) 0.5382(15) 0.7545(10) 0.030(5) Uiso 1 1 d . . .
H106 H -0.323(2) 0.6086(16) 0.7291(11) 0.043(6) Uiso 1 1 d . . .
H107 H -0.170(2) 0.6240(18) 0.7178(13) 0.056(7) Uiso 1 1 d . . .
H108 H -0.362(2) 0.6600(15) 0.8618(11) 0.037(5) Uiso 1 1 d . . .
H109 H -0.247(2) 0.6980(19) 0.9363(14) 0.064(7) Uiso 1 1 d . . .
H110 H -0.281(2) 0.5843(17) 0.8817(12) 0.044(6) Uiso 1 1 d . . .
H111 H 0.0973(16) 0.4919(13) 0.9699(9) 0.021(4) Uiso 1 1 d . . .
H112 H 0.134(2) 0.6271(19) 1.0862(14) 0.066(8) Uiso 1 1 d . . .
H113 H 0.295(2) 0.6577(19) 1.0832(13) 0.060(7) Uiso 1 1 d . . .
H114 H 0.247(2) 0.5548(16) 1.0973(12) 0.045(6) Uiso 1 1 d . . .
H115 H 0.305(2) 0.4466(17) 0.9834(12) 0.048(6) Uiso 1 1 d . . .
H116 H 0.262(3) 0.458(2) 0.9060(16) 0.065(8) Uiso 1 1 d . . .
H117 H 0.360(2) 0.5391(17) 0.9687(12) 0.044(6) Uiso 1 1 d . . .
H118 H 0.2711(15) 0.8683(12) 0.8764(9) 0.017(4) Uiso 1 1 d . . .
H119 H 0.240(2) 0.9370(15) 0.9952(11) 0.039(5) Uiso 1 1 d . . .
H120 H 0.3627(19) 0.8919(15) 1.0278(11) 0.036(5) Uiso 1 1 d . . .
H121 H 0.3901(18) 0.9788(14) 0.9945(10) 0.028(5) Uiso 1 1 d . . .
H122 H 0.4824(17) 0.7889(13) 0.9421(10) 0.022(4) Uiso 1 1 d . . .
H123 H 0.4992(19) 0.8613(14) 0.9031(10) 0.029(5) Uiso 1 1 d . . .
H124 H 0.4217(17) 0.7593(14) 0.8588(10) 0.023(4) Uiso 1 1 d . . .
H125 H -0.2077(18) 0.9527(14) 0.6652(11) 0.032(5) Uiso 1 1 d . . .
H126 H -0.1809(19) 1.0122(16) 0.7449(12) 0.043(6) Uiso 1 1 d . . .
H127 H -0.433(2) 0.8688(16) 0.7815(11) 0.041(6) Uiso 1 1 d . . .
H128 H -0.3308(18) 0.9774(16) 0.8155(11) 0.038(5) Uiso 1 1 d . . .
H129 H -0.276(2) 0.8780(15) 0.8078(11) 0.040(6) Uiso 1 1 d . . .
H130 H -0.4257(19) 1.0243(16) 0.7085(11) 0.036(5) Uiso 1 1 d . . .
H131 H -0.531(2) 0.9256(15) 0.6733(11) 0.038(5) Uiso 1 1 d . . .
H132 H -0.4430(18) 0.9461(14) 0.6273(11) 0.032(5) Uiso 1 1 d . . .
H133 H -0.450(2) 0.7646(18) 0.6538(13) 0.050(6) Uiso 1 1 d . . .
H134 H -0.377(2) 0.7893(17) 0.6085(14) 0.051(7) Uiso 1 1 d . . .
H135 H -0.293(2) 0.7564(15) 0.6791(11) 0.040(5) Uiso 1 1 d . . .
C53A C -0.4313(8) 0.5909(4) 0.2334(4) 0.0772(18) Uani 0.50 1 d P . .
C54A C -0.4076(7) 0.6861(5) 0.2935(6) 0.086(3) Uani 0.50 1 d P . .

loop_
_atom_site_aniso_label
_atom_site_aniso_U_11
_atom_site_aniso_U_22
_atom_site_aniso_U_33
_atom_site_aniso_U_23
_atom_site_aniso_U_13
_atom_site_aniso_U_12
Ti1 0.01162(10) 0.01279(10) 0.01230(10) 0.00596(8) 0.00521(8) 0.00185(8)
P2 0.01628(16) 0.01326(14) 0.01249(14) 0.00542(11) 0.00548(12) 0.00275(12)
C3 0.0138(6) 0.0136(5) 0.0141(5) 0.0051(4) 0.0030(4) 0.0013(4)
C4 0.0210(6) 0.0157(6) 0.0176(6) 0.0055(5) 0.0049(5) 0.0032(5)
C5 0.0231(7) 0.0155(6) 0.0227(6) 0.0088(5) 0.0056(5) 0.0051(5)
C6 0.0219(7) 0.0216(6) 0.0200(6) 0.0120(5) 0.0047(5) 0.0062(5)
C7 0.0190(6) 0.0184(6) 0.0165(6) 0.0087(5) 0.0053(5) 0.0034(5)
C8 0.0138(6) 0.0146(5) 0.0159(6) 0.0072(5) 0.0058(5) 0.0021(4)
N9 0.0167(5) 0.0124(5) 0.0143(5) 0.0062(4) 0.0070(4) 0.0026(4)
C10 0.0119(5) 0.0168(5) 0.0123(5) 0.0068(4) 0.0033(4) 0.0022(4)
C11 0.0163(6) 0.0182(6) 0.0180(6) 0.0090(5) 0.0066(5) 0.0013(5)
C12 0.0158(6) 0.0254(7) 0.0198(6) 0.0126(5) 0.0073(5) 0.0009(5)
C13 0.0156(6) 0.0272(7) 0.0158(6) 0.0082(5) 0.0075(5) 0.0034(5)
C14 0.0173(6) 0.0201(6) 0.0158(6) 0.0055(5) 0.0066(5) 0.0033(5)
C15 0.0151(6) 0.0161(6) 0.0144(5) 0.0065(5) 0.0055(5) 0.0013(4)
P16 0.01558(15) 0.01292(14) 0.01418(15) 0.00541(12) 0.00673(12) 0.00187(12)
C17 0.0245(7) 0.0170(6) 0.0155(6) 0.0050(5) 0.0084(5) 0.0037(5)
C18 0.0265(8) 0.0275(8) 0.0249(7) 0.0049(6) 0.0146(6) 0.0062(6)
C19 0.0427(10) 0.0255(7) 0.0175(7) 0.0092(6) 0.0148(7) 0.0093(7)
C20 0.0173(6) 0.0205(6) 0.0164(6) 0.0084(5) 0.0034(5) 0.0039(5)
C21 0.0171(7) 0.0330(8) 0.0245(7) 0.0064(6) 0.0067(6) 0.0066(6)
C22 0.0202(7) 0.0237(7) 0.0269(7) 0.0071(6) 0.0005(6) -0.0015(6)
C23 0.0487(11) 0.0186(7) 0.0327(9) 0.0106(7) 0.0084(8) 0.0130(7)
C24 0.0295(9) 0.0365(9) 0.0284(8) 0.0082(7) 0.0207(7) 0.0055(7)
C25 0.0248(7) 0.0178(6) 0.0209(6) 0.0085(5) 0.0119(6) 0.0076(5)
C26 0.0238(8) 0.0312(8) 0.0308(8) 0.0155(7) 0.0076(6) 0.0107(6)
C27 0.0372(9) 0.0179(6) 0.0315(8) 0.0127(6) 0.0175(7) 0.0079(6)
C28 0.0200(7) 0.0201(6) 0.0181(6) 0.0042(5) 0.0059(5) -0.0017(5)
C29 0.0244(8) 0.0338(8) 0.0201(7) 0.0093(6) 0.0007(6) 0.0040(6)
C30 0.0315(9) 0.0261(8) 0.0207(7) -0.0010(6) 0.0071(7) -0.0019(7)
P31 0.01489(15) 0.01475(14) 0.01445(15) 0.00781(12) 0.00517(12) 0.00211(12)
C32 0.0163(6) 0.0128(5) 0.0138(5) 0.0060(4) 0.0054(5) 0.0022(4)
C33 0.0165(6) 0.0125(5) 0.0171(6) 0.0059(5) 0.0048(5) 0.0012(4)
C34 0.0197(6) 0.0139(6) 0.0231(6) 0.0084(5) 0.0047(5) 0.0004(5)
C35 0.0204(6) 0.0147(6) 0.0228(6) 0.0093(5) 0.0037(5) 0.0023(5)
C36 0.0159(6) 0.0180(6) 0.0219(6) 0.0095(5) 0.0023(5) 0.0025(5)
C37 0.0155(6) 0.0157(6) 0.0158(6) 0.0066(5) 0.0050(5) 0.0019(5)
C38 0.0161(6) 0.0167(6) 0.0258(7) 0.0108(5) 0.0053(5) 0.0010(5)
C39 0.0199(8) 0.0492(11) 0.0246(8) 0.0047(7) 0.0017(6) 0.0029(7)
C40 0.0196(7) 0.0343(9) 0.0327(8) 0.0134(7) 0.0106(6) 0.0029(6)
C41 0.0266(8) 0.0191(7) 0.0359(8) 0.0173(6) 0.0005(7) 0.0017(6)
C42 0.0505(12) 0.0311(9) 0.0335(9) 0.0229(8) -0.0035(8) -0.0047(8)
C43 0.0383(11) 0.0305(9) 0.0723(16) 0.0296(11) 0.0108(11) 0.0153(8)
C44 0.0138(6) 0.0217(6) 0.0227(6) 0.0131(5) 0.0040(5) -0.0003(5)
C45 0.0215(7) 0.0196(7) 0.0299(8) 0.0066(6) 0.0040(6) -0.0026(6)
C46 0.0166(7) 0.0372(9) 0.0249(7) 0.0148(7) 0.0065(6) 0.0027(6)
C47 0.0157(6) 0.0233(7) 0.0191(6) 0.0099(5) 0.0067(5) 0.0038(5)
C48 0.0145(6) 0.0249(7) 0.0258(7) 0.0097(6) 0.0090(5) 0.0037(5)
C49 0.0176(7) 0.0438(10) 0.0343(8) 0.0226(8) 0.0138(6) 0.0100(7)
C50 0.0157(7) 0.0465(10) 0.0328(9) 0.0186(8) 0.0064(6) 0.0091(7)
C51 0.0264(9) 0.0301(9) 0.0532(12) 0.0028(8) 0.0208(9) -0.0055(7)
C52 0.0637(19) 0.130(4) 0.203(5) 0.115(4) 0.033(2) 0.040(2)
C53 0.253(16) 0.204(15) 0.082(7) 0.062(9) -0.092(8) -0.033(12)
C54 0.153(9) 0.122(8) 0.076(5) 0.030(5) 0.031(6) 0.069(8)
C55 0.090(2) 0.068(2) 0.109(3) 0.0108(19) 0.045(2) -0.0054(18)
C56 0.124(4) 0.196(5) 0.058(2) -0.039(3) 0.024(2) 0.008(3)
C57 0.054(5) 0.047(3) 0.082(8) -0.005(4) 0.002(4) 0.021(3)
C58 0.078(7) 0.220(17) 0.156(11) 0.020(11) 0.056(8) 0.026(8)
C59 0.074(9) 0.142(12) 0.28(2) 0.116(11) -0.045(10) -0.006(7)
C60 0.200(14) 0.042(4) 0.120(8) 0.013(5) 0.022(9) 0.002(6)
C61 0.155(12) 0.120(9) 0.133(9) 0.022(7) 0.020(9) -0.044(8)
C62 0.145(15) 0.161(14) 0.093(10) 0.002(8) 0.008(9) 0.019(10)
C53A 0.112(5) 0.044(3) 0.070(4) 0.021(3) 0.017(4) -0.001(3)
C54A 0.056(4) 0.062(4) 0.084(5) -0.026(4) -0.009(3) -0.014(3)

loop_
_geom_bond_atom_site_label_1
_geom_bond_atom_site_label_2
_geom_bond_distance
_geom_bond_site_symmetry_2
_geom_bond_publ_flag
Ti1 C47 2.0857(14) . ?
Ti1 N9 2.1023(11) . ?
Ti1 P31 2.2066(4) . ?
Ti1 P2 2.5681(4) . ?
Ti1 P16 2.5947(4) . ?
P2 C3 1.8120(13) . ?
P2 C17 1.8472(14) . ?
P2 C20 1.8556(14) . ?
C3 C4 1.3955(18) . ?
C3 C8 1.4082(18) . ?
C4 C5 1.3921(19) . ?
C4 H62 0.990(17) . ?
C5 C6 1.396(2) . ?
C5 C23 1.505(2) . ?
C6 C7 1.3859(19) . ?
C6 H63 1.046(19) . ?
C7 C8 1.4011(17) . ?
C7 H64 1.002(17) . ?
C8 N9 1.4197(16) . ?
N9 C10 1.3977(16) . ?
C10 C11 1.4053(18) . ?
C10 C15 1.4128(18) . ?
C11 C12 1.3816(19) . ?
C11 H65 0.941(18) . ?
C12 C13 1.396(2) . ?
C12 H66 0.954(18) . ?
C13 C14 1.387(2) . ?
C13 C24 1.503(2) . ?
C14 C15 1.3984(18) . ?
C14 H67 1.000(18) . ?
C15 P16 1.8107(13) . ?
P16 C25 1.8489(13) . ?
P16 C28 1.8642(15) . ?
C17 C18 1.526(2) . ?
C17 C19 1.534(2) . ?
C17 H68 0.947(18) . ?
C18 H69 0.938(18) . ?
C18 H70 0.979(19) . ?
C18 H71 0.90(2) . ?
C19 H72 0.99(2) . ?
C19 H73 0.92(2) . ?
C19 H74 1.056(18) . ?
C20 C22 1.525(2) . ?
C20 C21 1.526(2) . ?
C20 H75 0.979(17) . ?
C21 H76 0.96(2) . ?
C21 H77 0.949(19) . ?
C21 H78 1.003(18) . ?
C22 H79 0.99(2) . ?
C22 H80 1.103(19) . ?
C22 H81 0.981(18) . ?
C23 H82 0.81(4) . ?
C23 H83 1.01(3) . ?
C23 H84 0.93(5) . ?
C24 H85 0.93(4) . ?
C24 H86 0.96(3) . ?
C24 H87 1.02(3) . ?
C25 C27 1.524(2) . ?
C25 C26 1.527(2) . ?
C25 H88 0.999(16) . ?
C26 H89 0.96(2) . ?
C26 H90 0.95(2) . ?
C26 H91 1.06(2) . ?
C27 H92 0.99(2) . ?
C27 H93 0.952(18) . ?
C27 H94 0.977(19) . ?
C28 C29 1.529(2) . ?
C28 C30 1.531(2) . ?
C28 H95 0.996(19) . ?
C29 H96 0.99(2) . ?
C29 H97 1.11(3) . ?
C29 H98 0.99(2) . ?
C30 H99 0.99(2) . ?
C30 H100 0.996(18) . ?
C30 H101 0.95(2) . ?
P31 C32 1.8099(12) . ?
C32 C33 1.4159(19) . ?
C32 C37 1.4240(18) . ?
C33 C34 1.3993(18) . ?
C33 C38 1.5253(18) . ?
C34 C35 1.3987(19) . ?
C34 H102 1.061(19) . ?
C35 C36 1.386(2) . ?
C35 C41 1.5179(19) . ?
C36 C37 1.3883(18) . ?
C36 H103 0.914(16) . ?
C37 C44 1.5161(19) . ?
C38 C39 1.519(2) . ?
C38 C40 1.520(2) . ?
C38 H104 1.02(2) . ?
C39 H105 0.974(19) . ?
C39 H106 1.005(19) . ?
C39 H107 1.13(3) . ?
C40 H108 0.930(19) . ?
C40 H109 1.04(3) . ?
C40 H110 1.00(2) . ?
C41 C43 1.529(3) . ?
C41 C42 1.532(3) . ?
C41 H111 1.032(18) . ?
C42 H112 1.08(3) . ?
C42 H113 1.02(3) . ?
C42 H114 1.03(2) . ?
C43 H115 0.96(2) . ?
C43 H116 0.95(3) . ?
C43 H117 0.90(2) . ?
C44 C46 1.529(2) . ?
C44 C45 1.530(2) . ?
C44 H118 0.916(16) . ?
C45 H119 1.00(2) . ?
C45 H120 0.92(2) . ?
C45 H121 1.04(2) . ?
C46 H122 0.954(17) . ?
C46 H123 0.97(2) . ?
C46 H124 0.898(18) . ?
C47 C48 1.528(2) . ?
C47 H125 0.88(2) . ?
C47 H126 0.98(2) . ?
C48 C51 1.523(2) . ?
C48 C49 1.527(2) . ?
C48 C50 1.530(2) . ?
C49 H127 0.96(2) . ?
C49 H128 1.02(2) . ?
C49 H129 0.934(19) . ?
C50 H130 1.02(2) . ?
C50 H131 0.93(2) . ?
C50 H132 0.92(2) . ?
C51 H133 0.88(3) . ?
C51 H134 0.94(2) . ?
C51 H135 1.052(19) . ?
C52 C53A 1.492(8) . ?
C52 C53 1.616(19) . ?
C53 C54 1.369(15) . ?
C54 C55 1.499(10) . ?
C55 C56 1.354(5) . ?
C55 C54A 1.524(9) . ?
C56 H56A 0.9800 . ?
C56 H56B 0.9800 . ?
C56 H56C 0.9800 . ?
C57 C62 0.44(2) 2_466 ?
C57 C58 0.886(17) . ?
C57 C61 1.271(19) 2_466 ?
C57 C60 1.552(16) 2_466 ?
C58 C61 1.289(16) 2_466 ?
C58 C60 1.313(15) 2_466 ?
C58 C62 1.32(2) 2_466 ?
C58 C59 1.88(2) 2_466 ?
C59 C60 1.047(19) . ?
C59 C59 1.07(4) 2_466 ?
C59 C60 1.089(19) 2_466 ?
C59 C61 1.38(2) 2_466 ?
C59 C58 1.88(2) 2_466 ?
C59 C61 1.92(2) . ?
C60 C59 1.089(19) 2_466 ?
C60 C61 1.116(14) . ?
C60 C58 1.313(15) 2_466 ?
C60 C57 1.552(16) 2_466 ?
C60 C60 1.85(3) 2_466 ?
C60 C62 1.89(2) . ?
C61 C57 1.271(19) 2_466 ?
C61 C58 1.289(16) 2_466 ?
C61 C59 1.38(2) 2_466 ?
C61 C62 1.52(2) . ?
C62 C57 0.44(2) 2_466 ?
C62 C58 1.32(2) 2_466 ?
C53A C54A 1.475(9) . ?
